data_7027813
loop_
_publ_author_name
'Le Saulnier, Laetitia'
'Varbanov, Sabi'
'Scopelliti, Rosario'
'Elhabiri, Mourad'
'B\"unzli, Jean-Claude G.'

_publ_section_title
;
 Lanthanide complexes with a p-tert-butylcalix[4]arene fitted with
 phosphinoyl pendant arms&#x200A;&#x2020;
;
_journal_issue 22
_journal_name_full 'Journal of the Chemical Society, Dalton Transactions'
_journal_page_first 3919
_journal_paper_doi 10.1039/a907693j
_journal_year 1999
_chemical_formula_sum 'C60 H90 N2 O8 P4'
_chemical_formula_weight 1091.22
_chemical_name_systematic
; 
 ? 
;
_space_group_IT_number 14
_symmetry_cell_setting monoclinic
_symmetry_space_group_name_Hall '-P 2ybc'
_symmetry_space_group_name_H-M 'P 1 21/c 1'
_atom_sites_solution_hydrogens geom
_atom_sites_solution_primary direct
_atom_sites_solution_secondary difmap
_audit_creation_method SHELXL-97
_cell_angle_alpha 90.00
_cell_angle_beta 102.60(3)
_cell_angle_gamma 90.00
_cell_formula_units_Z 4
_cell_length_a 12.717(3)
_cell_length_b 18.034(4)
_cell_length_c 26.811(5)
_cell_measurement_temperature 143(2)
_cell_volume 6001(2)
_computing_cell_refinement 'Bruker XSCANS'
_computing_data_collection 'Bruker XSCANS'
_computing_data_reduction 'Bruker SHELXTL'
_computing_molecular_graphics 'Bruker SHELXTL'
_computing_publication_material 'Bruker SHELXTL'
_computing_structure_refinement 'SHELXL-97 (Sheldrick, 1997)'
_computing_structure_solution 'SHELXS-97 (Sheldrick, 1990)'
_diffrn_ambient_temperature 143(2)
_diffrn_measured_fraction_theta_full 0.000
_diffrn_measured_fraction_theta_max 0.651
_diffrn_measurement_device_type 'Bruker P4'
_diffrn_measurement_method '\w scans'
_diffrn_radiation_monochromator graphite
_diffrn_radiation_source 'fine-focus sealed tube'
_diffrn_radiation_type MoK\a
_diffrn_radiation_wavelength 0.71070
_diffrn_reflns_av_R_equivalents 0.0552
_diffrn_reflns_av_sigmaI/netI 0.1142
_diffrn_reflns_limit_h_max 15
_diffrn_reflns_limit_h_min -13
_diffrn_reflns_limit_k_max 19
_diffrn_reflns_limit_k_min -20
_diffrn_reflns_limit_l_max 31
_diffrn_reflns_limit_l_min -27
_diffrn_reflns_number 13510
_diffrn_reflns_theta_full 0.50
_diffrn_reflns_theta_max 25.35
_diffrn_reflns_theta_min 1.37
_exptl_absorpt_coefficient_mu 0.179
_exptl_absorpt_correction_type none
_exptl_crystal_density_diffrn 1.208
_exptl_crystal_density_method 'not measured'
_exptl_crystal_F_000 2352
_refine_diff_density_max 0.471
_refine_diff_density_min -0.437
_refine_diff_density_rms 0.056
_refine_ls_extinction_coef 0.0014(3)
_refine_ls_extinction_expression Fc^*^=kFc[1+0.001xFc^2^\l^3^/sin(2\q)]^-1/4^
_refine_ls_extinction_method SHELXL
_refine_ls_goodness_of_fit_ref 0.928
_refine_ls_hydrogen_treatment mixed
_refine_ls_matrix_type full
_refine_ls_number_parameters 668
_refine_ls_number_reflns 7161
_refine_ls_number_restraints 0
_refine_ls_restrained_S_all 0.928
_refine_ls_R_factor_all 0.1051
_refine_ls_R_factor_gt 0.0550
_refine_ls_shift/su_max 0.000
_refine_ls_shift/su_mean 0.000
_refine_ls_structure_factor_coef Fsqd
_refine_ls_weighting_details 'calc w=1/[\s^2^(Fo^2^)+(0.0681P)^2^+0.0000P] where P=(Fo^2^+2Fc^2^)/3'
_refine_ls_weighting_scheme calc
_refine_ls_wR_factor_gt 0.1207
_refine_ls_wR_factor_ref 0.1349
_reflns_number_gt 4220
_reflns_number_total 7161
_reflns_threshold_expression >2sigma(I)
_cod_data_source_file 907693jsup1.cif
_cod_data_source_block bunz19
_cod_depositor_comments
;
The following automatic conversions were performed:

'_symmetry_cell_setting' value 'Monoclinic' changed to 'monoclinic'
according to /home/saulius/struct/CIF-dictionaries/cif_core.dic
dictionary named 'cif_core.dic' version 2.4.2 from 2011-04-26.

Automatic conversion script
Id: cif_fix_values 1891 2012-01-12 08:04:46Z andrius 
;
_cod_original_sg_symbol_H-M P2(1)/c
_cod_database_code 7027813

loop_
_symmetry_equiv_pos_as_xyz
'x, y, z'
'-x, y+1/2, -z+1/2'
'-x, -y, -z'
'x, -y-1/2, z-1/2'

loop_
_atom_site_label
_atom_site_type_symbol
_atom_site_fract_x
_atom_site_fract_y
_atom_site_fract_z
_atom_site_U_iso_or_equiv
_atom_site_adp_type
_atom_site_occupancy
_atom_site_symmetry_multiplicity
_atom_site_calc_flag
_atom_site_refinement_flags
P1 P 0.01752(10) 0.52747(6) 0.18096(5) 0.0296(4) Uani 1 1 d .
P2 P -0.10311(9) 0.28173(6) 0.21731(5) 0.0325(4) Uani 1 1 d .
P3 P -0.19819(9) 0.04610(6) 0.10599(5) 0.0310(4) Uani 1 1 d .
P4 P -0.20272(9) 0.35299(6) 0.00066(5) 0.0267(3) Uani 1 1 d .
O1 O 0.0816(2) 0.40416(13) 0.13744(11) 0.0223(7) Uani 1 1 d .
O2 O 0.0959(2) 0.26688(14) 0.20469(11) 0.0248(7) Uani 1 1 d .
O3 O -0.0212(2) 0.13680(14) 0.12129(11) 0.0238(7) Uani 1 1 d .
O4 O -0.0181(2) 0.28086(14) 0.04852(11) 0.0232(7) Uani 1 1 d .
O5 O -0.0046(2) 0.48563(15) 0.22546(12) 0.0390(9) Uani 1 1 d .
O6 O -0.1285(3) 0.20465(16) 0.23078(15) 0.0528(11) Uani 1 1 d .
O7 O -0.1682(2) -0.00891(16) 0.07012(13) 0.0409(9) Uani 1 1 d .
O8 O -0.2001(2) 0.41010(15) 0.04064(12) 0.0358(8) Uani 1 1 d .
C1 C 0.1863(3) 0.40994(19) 0.12861(17) 0.0190(11) Uani 1 1 d .
C2 C 0.2020(3) 0.4153(2) 0.07904(17) 0.0204(11) Uani 1 1 d .
C3 C 0.3078(3) 0.4269(2) 0.07302(18) 0.0215(11) Uani 1 1 d .
H3 H 0.3192 0.4338 0.0395 0.026 Uiso 1 1 calc R
C4 C 0.3966(3) 0.4287(2) 0.11385(18) 0.0215(11) Uani 1 1 d .
C5 C 0.3767(3) 0.4161(2) 0.16236(17) 0.0224(11) Uani 1 1 d .
H5 H 0.4362 0.4144 0.1908 0.027 Uiso 1 1 calc R
C6 C 0.2723(3) 0.4059(2) 0.17091(17) 0.0191(10) Uani 1 1 d .
C7 C 0.2580(3) 0.3885(2) 0.22410(17) 0.0242(11) Uani 1 1 d .
H7A H 0.1833 0.4002 0.2265 0.029 Uiso 1 1 calc R
H7B H 0.3074 0.4199 0.2491 0.029 Uiso 1 1 calc R
C8 C 0.2037(3) 0.2507(2) 0.22551(16) 0.0210(11) Uani 1 1 d .
C9 C 0.2816(3) 0.3065(2) 0.23707(17) 0.0197(11) Uani 1 1 d .
C10 C 0.3878(3) 0.2858(2) 0.25596(16) 0.0238(11) Uani 1 1 d .
H10 H 0.4405 0.3236 0.2648 0.029 Uiso 1 1 calc R
C11 C 0.4212(3) 0.2121(2) 0.26271(16) 0.0203(11) Uani 1 1 d .
C12 C 0.3407(3) 0.1585(2) 0.25027(17) 0.0246(11) Uani 1 1 d .
H12 H 0.3606 0.1077 0.2549 0.030 Uiso 1 1 calc R
C13 C 0.2325(3) 0.1759(2) 0.23140(17) 0.0199(11) Uani 1 1 d .
C14 C 0.1507(3) 0.1145(2) 0.21428(17) 0.0236(11) Uani 1 1 d .
H14A H 0.0776 0.1334 0.2142 0.028 Uiso 1 1 calc R
H14B H 0.1658 0.0728 0.2388 0.028 Uiso 1 1 calc R
C15 C 0.0770(3) 0.1044(2) 0.11769(18) 0.0208(11) Uani 1 1 d .
C16 C 0.1544(3) 0.0865(2) 0.16056(18) 0.0209(11) Uani 1 1 d .
C17 C 0.2435(3) 0.0443(2) 0.15448(18) 0.0246(11) Uani 1 1 d .
H17 H 0.2957 0.0300 0.1839 0.029 Uiso 1 1 calc R
C18 C 0.2577(3) 0.0227(2) 0.10622(19) 0.0232(11) Uani 1 1 d .
C19 C 0.1845(3) 0.0487(2) 0.06428(18) 0.0230(11) Uani 1 1 d .
H19 H 0.1954 0.0374 0.0312 0.028 Uiso 1 1 calc R
C20 C 0.0940(3) 0.0912(2) 0.06849(18) 0.0213(11) Uani 1 1 d .
C21 C 0.0232(3) 0.1254(2) 0.02097(17) 0.0232(11) Uani 1 1 d .
H21A H -0.0473 0.1394 0.0281 0.028 Uiso 1 1 calc R
H21B H 0.0103 0.0887 -0.0072 0.028 Uiso 1 1 calc R
C22 C 0.0601(3) 0.2669(2) 0.02000(17) 0.0204(11) Uani 1 1 d .
C23 C 0.0778(3) 0.1939(2) 0.00489(17) 0.0202(11) Uani 1 1 d .
C24 C 0.1554(3) 0.1845(2) -0.02441(16) 0.0216(11) Uani 1 1 d .
H24 H 0.1684 0.1359 -0.0354 0.026 Uiso 1 1 calc R
C25 C 0.2146(3) 0.2433(2) -0.03820(17) 0.0196(11) Uani 1 1 d .
C26 C 0.1968(3) 0.3129(2) -0.02032(16) 0.0209(11) Uani 1 1 d .
H26 H 0.2378 0.3534 -0.0285 0.025 Uiso 1 1 calc R
C27 C 0.1208(3) 0.3264(2) 0.00931(16) 0.0180(10) Uani 1 1 d .
C28 C 0.1127(3) 0.4032(2) 0.03174(16) 0.0197(11) Uani 1 1 d .
H28A H 0.0418 0.4087 0.0409 0.024 Uiso 1 1 calc R
H28B H 0.1179 0.4413 0.0058 0.024 Uiso 1 1 calc R
C29 C 0.5100(3) 0.4399(2) 0.10501(19) 0.0294(12) Uani 1 1 d .
C30 C 0.5396(3) 0.1927(2) 0.27993(19) 0.0264(12) Uani 1 1 d .
C31 C 0.3494(3) -0.0293(2) 0.09879(19) 0.0282(12) Uani 1 1 d .
C32 C 0.2956(3) 0.2283(2) -0.07214(18) 0.0255(12) Uani 1 1 d .
C33 C 0.5367(5) 0.3805(4) 0.0708(3) 0.130(4) Uani 1 1 d .
H33A H 0.4836 0.3810 0.0383 0.080 Uiso 1 1 calc R
H33B H 0.5353 0.3321 0.0873 0.080 Uiso 1 1 calc R
H33C H 0.6087 0.3894 0.0645 0.080 Uiso 1 1 calc R
C34 C 0.5169(5) 0.5128(4) 0.0796(3) 0.101(3) Uani 1 1 d .
H34A H 0.5905 0.5204 0.0751 0.080 Uiso 1 1 calc R
H34B H 0.4978 0.5526 0.1009 0.080 Uiso 1 1 calc R
H34C H 0.4668 0.5132 0.0462 0.080 Uiso 1 1 calc R
C35 C 0.5971(4) 0.4385(4) 0.1535(3) 0.078(2) Uani 1 1 d .
H35A H 0.6676 0.4451 0.1450 0.080 Uiso 1 1 calc R
H35B H 0.5954 0.3907 0.1708 0.080 Uiso 1 1 calc R
H35C H 0.5847 0.4786 0.1762 0.080 Uiso 1 1 calc R
C36 C 0.5617(5) 0.1145(3) 0.2730(5) 0.192(6) Uani 1 1 d .
H36A H 0.5328 0.0848 0.2976 0.080 Uiso 1 1 calc R
H36B H 0.6397 0.1069 0.2787 0.080 Uiso 1 1 calc R
H36C H 0.5274 0.0994 0.2382 0.080 Uiso 1 1 calc R
C37 C 0.5811(6) 0.2126(6) 0.3327(3) 0.183(5) Uani 1 1 d .
H37A H 0.5483 0.2593 0.3402 0.080 Uiso 1 1 calc R
H37B H 0.6595 0.2185 0.3388 0.080 Uiso 1 1 calc R
H37C H 0.5637 0.1734 0.3549 0.080 Uiso 1 1 calc R
C38 C 0.6056(5) 0.2322(5) 0.2509(3) 0.154(5) Uani 1 1 d .
H38A H 0.5870 0.2160 0.2152 0.080 Uiso 1 1 calc R
H38B H 0.6818 0.2216 0.2652 0.080 Uiso 1 1 calc R
H38C H 0.5928 0.2856 0.2527 0.080 Uiso 1 1 calc R
C39 C 0.3002(4) -0.1025(2) 0.0764(2) 0.0488(15) Uani 1 1 d .
H39A H 0.2631 -0.1263 0.1006 0.073 Uiso 1 1 calc R
H39B H 0.3575 -0.1353 0.0702 0.073 Uiso 1 1 calc R
H39C H 0.2486 -0.0930 0.0442 0.073 Uiso 1 1 calc R
C40 C 0.4302(4) -0.0450(3) 0.1487(2) 0.0480(15) Uani 1 1 d .
H40A H 0.4639 0.0015 0.1628 0.072 Uiso 1 1 calc R
H40B H 0.4858 -0.0790 0.1421 0.072 Uiso 1 1 calc R
H40C H 0.3929 -0.0677 0.1732 0.072 Uiso 1 1 calc R
C41 C 0.4101(4) 0.0056(3) 0.0612(2) 0.0513(16) Uani 1 1 d .
H41A H 0.3601 0.0141 0.0283 0.077 Uiso 1 1 calc R
H41B H 0.4677 -0.0279 0.0563 0.077 Uiso 1 1 calc R
H41C H 0.4415 0.0530 0.0749 0.077 Uiso 1 1 calc R
C42 C 0.2350(4) 0.1998(3) -0.1242(2) 0.0478(15) Uani 1 1 d .
H42A H 0.1973 0.1537 -0.1196 0.072 Uiso 1 1 calc R
H42B H 0.2864 0.1903 -0.1459 0.072 Uiso 1 1 calc R
H42C H 0.1826 0.2371 -0.1404 0.072 Uiso 1 1 calc R
C43 C 0.3778(4) 0.1703(2) -0.0466(2) 0.0448(15) Uani 1 1 d .
H43A H 0.3405 0.1240 -0.0422 0.067 Uiso 1 1 calc R
H43B H 0.4159 0.1886 -0.0131 0.067 Uiso 1 1 calc R
H43C H 0.4298 0.1612 -0.0681 0.067 Uiso 1 1 calc R
C44 C 0.3578(4) 0.2986(2) -0.0806(2) 0.0400(14) Uani 1 1 d .
H44A H 0.4082 0.2868 -0.1023 0.060 Uiso 1 1 calc R
H44B H 0.3978 0.3172 -0.0475 0.060 Uiso 1 1 calc R
H44C H 0.3069 0.3365 -0.0972 0.060 Uiso 1 1 calc R
C45 C 0.0163(3) 0.4698(2) 0.12523(17) 0.0234(11) Uani 1 1 d .
H45A H -0.0588 0.4550 0.1101 0.028 Uiso 1 1 calc R
H45B H 0.0431 0.4992 0.0994 0.028 Uiso 1 1 calc R
C46 C 0.0383(3) 0.3057(2) 0.23737(19) 0.0340(13) Uani 1 1 d .
H46A H 0.0480 0.3599 0.2345 0.041 Uiso 1 1 calc R
H46B H 0.0660 0.2910 0.2734 0.041 Uiso 1 1 calc R
C47 C -0.0862(3) 0.0913(2) 0.14771(18) 0.0271(12) Uani 1 1 d .
H47A H -0.1142 0.1230 0.1721 0.033 Uiso 1 1 calc R
H47B H -0.0395 0.0530 0.1678 0.033 Uiso 1 1 calc R
C48 C -0.1274(3) 0.2689(2) 0.02182(17) 0.0220(11) Uani 1 1 d .
H48A H -0.1654 0.2411 0.0445 0.026 Uiso 1 1 calc R
H48B H -0.1272 0.2374 -0.0084 0.026 Uiso 1 1 calc R
C49 C -0.0804(4) 0.5971(2) 0.1568(2) 0.0488(16) Uani 1 1 d .
H49A H -0.1522 0.5745 0.1481 0.073 Uiso 1 1 calc R
H49B H -0.0637 0.6196 0.1262 0.073 Uiso 1 1 calc R
H49C H -0.0790 0.6354 0.1829 0.073 Uiso 1 1 calc R
C50 C 0.1441(4) 0.5741(2) 0.19440(19) 0.0383(13) Uani 1 1 d .
H50A H 0.1472 0.6080 0.2233 0.057 Uiso 1 1 calc R
H50B H 0.1524 0.6024 0.1643 0.057 Uiso 1 1 calc R
H50C H 0.2023 0.5376 0.2030 0.057 Uiso 1 1 calc R
C51 C -0.1706(4) 0.3517(2) 0.2453(2) 0.0426(14) Uani 1 1 d .
H51A H -0.2466 0.3534 0.2276 0.064 Uiso 1 1 calc R
H51B H -0.1370 0.3998 0.2422 0.064 Uiso 1 1 calc R
H51C H -0.1654 0.3402 0.2815 0.064 Uiso 1 1 calc R
C52 C -0.1354(4) 0.2977(2) 0.15059(19) 0.0383(13) Uani 1 1 d .
H52A H -0.0870 0.2686 0.1343 0.057 Uiso 1 1 calc R
H52B H -0.1268 0.3505 0.1439 0.057 Uiso 1 1 calc R
H52C H -0.2101 0.2828 0.1366 0.057 Uiso 1 1 calc R
C53 C -0.2646(4) 0.0067(3) 0.1527(2) 0.0463(15) Uani 1 1 d .
H53A H -0.3273 -0.0221 0.1353 0.069 Uiso 1 1 calc R
H53B H -0.2883 0.0466 0.1725 0.069 Uiso 1 1 calc R
H53C H -0.2144 -0.0258 0.1758 0.069 Uiso 1 1 calc R
C54 C -0.2859(4) 0.1160(2) 0.0740(2) 0.0443(14) Uani 1 1 d .
H54A H -0.2536 0.1393 0.0479 0.066 Uiso 1 1 calc R
H54B H -0.2973 0.1535 0.0987 0.066 Uiso 1 1 calc R
H54C H -0.3551 0.0937 0.0576 0.066 Uiso 1 1 calc R
C55 C -0.1568(4) 0.3852(2) -0.05363(19) 0.0364(13) Uani 1 1 d .
H55A H -0.2045 0.4248 -0.0705 0.055 Uiso 1 1 calc R
H55B H -0.1572 0.3442 -0.0776 0.055 Uiso 1 1 calc R
H55C H -0.0833 0.4046 -0.0427 0.055 Uiso 1 1 calc R
C56 C -0.3337(3) 0.3131(2) -0.0248(2) 0.0392(13) Uani 1 1 d .
H56A H -0.3613 0.2903 0.0029 0.059 Uiso 1 1 calc R
H56B H -0.3276 0.2753 -0.0503 0.059 Uiso 1 1 calc R
H56C H -0.3834 0.3521 -0.0409 0.059 Uiso 1 1 calc R
N1 N 0.0933(4) -0.2412(3) 0.1226(2) 0.0798(18) Uani 1 1 d .
C57 C 0.0657(5) -0.1775(4) 0.1238(2) 0.0652(18) Uani 1 1 d .
C58 C 0.0350(4) -0.0987(2) 0.1266(2) 0.0396(14) Uani 1 1 d .
H58A H 0.0166 -0.0891 0.1597 0.059 Uiso 1 1 calc R
H58B H -0.0275 -0.0878 0.0990 0.059 Uiso 1 1 calc R
H58C H 0.0955 -0.0670 0.1230 0.059 Uiso 1 1 calc R
N2 N 0.5112(5) 0.1834(5) 0.1178(4) 0.197(5) Uani 1 1 d .
C59 C 0.4274(5) 0.2022(3) 0.1149(3) 0.075(2) Uani 1 1 d .
C60 C 0.3184(3) 0.2264(2) 0.10966(19) 0.0352(13) Uani 1 1 d .
H60A H 0.2694 0.1848 0.0983 0.053 Uiso 1 1 calc R
H60B H 0.3032 0.2664 0.0844 0.053 Uiso 1 1 calc R
H60C H 0.3080 0.2446 0.1427 0.053 Uiso 1 1 calc R

loop_
_atom_site_aniso_label
_atom_site_aniso_U_11
_atom_site_aniso_U_22
_atom_site_aniso_U_33
_atom_site_aniso_U_23
_atom_site_aniso_U_13
_atom_site_aniso_U_12
P1 0.0347(8) 0.0251(7) 0.0321(9) -0.0027(6) 0.0139(7) 0.0063(5)
P2 0.0246(7) 0.0340(8) 0.0421(10) 0.0143(7) 0.0147(7) 0.0068(6)
P3 0.0243(7) 0.0328(7) 0.0386(10) -0.0072(6) 0.0125(7) -0.0075(5)
P4 0.0209(7) 0.0297(7) 0.0278(8) -0.0030(6) 0.0018(6) 0.0051(5)
O1 0.0161(16) 0.0200(16) 0.031(2) 0.0013(14) 0.0058(15) 0.0026(12)
O2 0.0167(17) 0.0337(18) 0.023(2) -0.0028(14) 0.0027(15) 0.0073(13)
O3 0.0161(16) 0.0266(17) 0.030(2) 0.0033(14) 0.0081(15) 0.0022(13)
O4 0.0184(17) 0.0289(17) 0.024(2) -0.0036(14) 0.0088(15) 0.0014(13)
O5 0.059(2) 0.0324(18) 0.033(2) 0.0035(16) 0.0260(19) 0.0086(16)
O6 0.052(2) 0.037(2) 0.080(3) 0.0267(19) 0.039(2) 0.0075(16)
O7 0.042(2) 0.040(2) 0.044(2) -0.0202(17) 0.0158(19) -0.0068(15)
O8 0.0367(19) 0.0339(19) 0.034(2) -0.0139(16) 0.0025(17) 0.0061(14)
C1 0.024(3) 0.008(2) 0.028(3) -0.001(2) 0.010(3) -0.0007(18)
C2 0.024(3) 0.013(2) 0.023(3) 0.000(2) 0.002(2) 0.0027(18)
C3 0.024(3) 0.020(3) 0.020(3) -0.003(2) 0.004(2) -0.0020(19)
C4 0.023(3) 0.016(2) 0.027(3) -0.001(2) 0.007(3) -0.0013(18)
C5 0.021(3) 0.019(2) 0.025(3) -0.002(2) 0.000(2) -0.0018(18)
C6 0.022(3) 0.015(2) 0.019(3) -0.003(2) 0.003(2) -0.0005(18)
C7 0.027(3) 0.023(3) 0.023(3) -0.002(2) 0.005(2) 0.0023(19)
C8 0.015(2) 0.036(3) 0.011(3) -0.001(2) 0.001(2) 0.003(2)
C9 0.016(3) 0.024(3) 0.019(3) -0.003(2) 0.005(2) 0.002(2)
C10 0.024(3) 0.027(3) 0.020(3) 0.000(2) 0.005(2) -0.006(2)
C11 0.017(2) 0.025(3) 0.020(3) 0.005(2) 0.005(2) 0.000(2)
C12 0.024(3) 0.023(3) 0.029(3) 0.004(2) 0.009(2) 0.003(2)
C13 0.019(3) 0.021(3) 0.021(3) 0.003(2) 0.006(2) -0.0001(19)
C14 0.024(3) 0.025(3) 0.022(3) 0.006(2) 0.005(2) -0.0009(19)
C15 0.018(3) 0.021(2) 0.024(3) 0.001(2) 0.007(3) 0.0007(19)
C16 0.020(3) 0.017(2) 0.027(3) 0.003(2) 0.006(3) -0.0049(19)
C17 0.017(2) 0.023(3) 0.031(3) 0.005(2) -0.001(2) -0.0015(19)
C18 0.022(3) 0.019(2) 0.030(3) 0.006(2) 0.007(3) -0.0003(19)
C19 0.024(3) 0.017(2) 0.030(3) -0.002(2) 0.010(3) -0.0038(19)
C20 0.019(2) 0.014(2) 0.031(3) -0.001(2) 0.006(2) -0.0041(19)
C21 0.023(3) 0.023(3) 0.024(3) 0.001(2) 0.006(2) -0.0009(19)
C22 0.016(2) 0.029(3) 0.015(3) -0.001(2) 0.002(2) 0.003(2)
C23 0.020(3) 0.021(3) 0.018(3) 0.002(2) 0.000(2) 0.0021(18)
C24 0.026(3) 0.020(2) 0.018(3) -0.003(2) 0.002(2) 0.0032(19)
C25 0.020(2) 0.019(3) 0.017(3) -0.003(2) 0.000(2) -0.0027(19)
C26 0.020(2) 0.023(3) 0.019(3) 0.002(2) 0.003(2) -0.0055(19)
C27 0.022(2) 0.017(2) 0.015(3) -0.0012(19) 0.005(2) 0.0002(19)
C28 0.023(3) 0.018(2) 0.018(3) 0.001(2) 0.006(2) 0.0044(18)
C29 0.021(3) 0.031(3) 0.037(4) 0.001(2) 0.006(3) -0.004(2)
C30 0.015(3) 0.032(3) 0.030(3) 0.003(2) -0.003(2) 0.002(2)
C31 0.023(3) 0.027(3) 0.034(3) 0.000(2) 0.006(3) 0.006(2)
C32 0.027(3) 0.025(3) 0.027(3) -0.007(2) 0.013(3) 0.000(2)
C33 0.047(4) 0.168(7) 0.195(10) -0.122(7) 0.067(6) -0.042(5)
C34 0.038(4) 0.123(6) 0.142(8) 0.070(5) 0.016(5) -0.015(4)
C35 0.023(3) 0.145(6) 0.065(5) 0.027(4) 0.008(4) -0.008(3)
C36 0.019(3) 0.069(5) 0.45(2) -0.016(8) -0.025(7) 0.006(3)
C37 0.048(5) 0.388(15) 0.090(8) -0.068(9) -0.038(5) 0.114(7)
C38 0.038(4) 0.283(11) 0.154(9) 0.130(8) 0.049(6) 0.070(6)
C39 0.042(3) 0.032(3) 0.073(5) -0.013(3) 0.013(3) 0.006(2)
C40 0.027(3) 0.056(3) 0.058(4) -0.006(3) 0.003(3) 0.018(2)
C41 0.033(3) 0.060(4) 0.068(5) 0.009(3) 0.027(3) 0.017(2)
C42 0.052(4) 0.055(4) 0.044(4) -0.015(3) 0.027(3) -0.012(3)
C43 0.042(3) 0.048(3) 0.051(4) 0.005(3) 0.025(3) 0.014(2)
C44 0.038(3) 0.041(3) 0.051(4) -0.011(3) 0.031(3) -0.010(2)
C45 0.018(2) 0.020(2) 0.032(3) 0.002(2) 0.005(2) 0.0052(19)
C46 0.028(3) 0.046(3) 0.030(3) 0.003(2) 0.010(3) 0.017(2)
C47 0.020(3) 0.029(3) 0.035(3) 0.002(2) 0.012(2) -0.0048(19)
C48 0.013(2) 0.031(3) 0.022(3) 0.000(2) 0.002(2) -0.0059(19)
C49 0.057(4) 0.037(3) 0.059(4) 0.002(3) 0.025(3) 0.018(2)
C50 0.052(3) 0.028(3) 0.035(4) -0.011(2) 0.011(3) -0.004(2)
C51 0.027(3) 0.055(3) 0.048(4) 0.018(3) 0.013(3) 0.015(2)
C52 0.027(3) 0.040(3) 0.046(4) 0.009(3) 0.003(3) 0.002(2)
C53 0.037(3) 0.053(3) 0.054(4) -0.009(3) 0.022(3) -0.022(2)
C54 0.024(3) 0.048(3) 0.058(4) -0.005(3) 0.004(3) -0.002(2)
C55 0.043(3) 0.026(3) 0.039(4) 0.008(2) 0.007(3) 0.004(2)
C56 0.021(3) 0.043(3) 0.049(4) -0.010(3) 0.000(3) 0.005(2)
N1 0.087(4) 0.051(3) 0.094(5) -0.031(3) 0.003(4) 0.015(3)
C57 0.051(4) 0.098(6) 0.040(4) 0.001(4) -0.006(3) -0.014(4)
C58 0.034(3) 0.012(3) 0.067(4) -0.001(2) -0.002(3) 0.002(2)
N2 0.048(4) 0.266(10) 0.268(12) -0.153(8) 0.013(6) 0.047(5)
C59 0.047(4) 0.090(5) 0.085(6) -0.047(4) 0.010(4) 0.009(3)
C60 0.037(3) 0.026(3) 0.044(4) 0.002(2) 0.012(3) -0.002(2)

loop_
_atom_type_symbol
_atom_type_description
_atom_type_scat_dispersion_real
_atom_type_scat_dispersion_imag
_atom_type_scat_source
C C 0.0033 0.0016 'International Tables Vol C Tables 4.2.6.8 and 6.1.1.4'
H H 0.0000 0.0000 'International Tables Vol C Tables 4.2.6.8 and 6.1.1.4'
N N 0.0061 0.0033 'International Tables Vol C Tables 4.2.6.8 and 6.1.1.4'
O O 0.0106 0.0060 'International Tables Vol C Tables 4.2.6.8 and 6.1.1.4'
P P 0.1023 0.0942 'International Tables Vol C Tables 4.2.6.8 and 6.1.1.4'

loop_
_geom_angle_atom_site_label_1
_geom_angle_atom_site_label_2
_geom_angle_atom_site_label_3
_geom_angle
O5 P1 C50 113.4(2)
O5 P1 C49 114.08(19)
C50 P1 C49 105.6(2)
O5 P1 C45 113.55(18)
C50 P1 C45 106.37(19)
C49 P1 C45 102.9(2)
O6 P2 C52 112.5(2)
O6 P2 C51 114.14(19)
C52 P2 C51 106.5(2)
O6 P2 C46 113.8(2)
C52 P2 C46 104.9(2)
C51 P2 C46 104.1(2)
O7 P3 C54 112.5(2)
O7 P3 C47 115.06(18)
C54 P3 C47 107.9(2)
O7 P3 C53 114.3(2)
C54 P3 C53 106.0(2)
C47 P3 C53 100.0(2)
O8 P4 C55 113.88(19)
O8 P4 C56 115.05(19)
C55 P4 C56 105.1(2)
O8 P4 C48 115.3(2)
C55 P4 C48 106.46(19)
C56 P4 C48 99.5(2)
C1 O1 C45 114.9(3)
C8 O2 C46 116.4(3)
C15 O3 C47 114.1(3)
C22 O4 C48 115.2(3)
C2 C1 C6 122.0(4)
C2 C1 O1 120.3(4)
C6 C1 O1 117.5(4)
C1 C2 C3 117.5(4)
C1 C2 C28 123.4(4)
C3 C2 C28 119.0(4)
C4 C3 C2 123.1(4)
C3 C4 C5 116.6(4)
C3 C4 C29 120.9(4)
C5 C4 C29 122.4(4)
C4 C5 C6 122.8(4)
C1 C6 C5 117.4(4)
C1 C6 C7 123.0(4)
C5 C6 C7 119.5(4)
C6 C7 C9 110.9(3)
O2 C8 C9 121.7(4)
O2 C8 C13 117.2(4)
C9 C8 C13 121.0(4)
C10 C9 C8 118.2(4)
C10 C9 C7 118.0(4)
C8 C9 C7 123.4(4)
C9 C10 C11 123.4(4)
C12 C11 C10 116.2(4)
C12 C11 C30 122.7(4)
C10 C11 C30 120.9(4)
C13 C12 C11 123.1(4)
C12 C13 C8 118.1(4)
C12 C13 C14 120.2(3)
C8 C13 C14 121.6(4)
C13 C14 C16 111.3(3)
C16 C15 O3 121.7(4)
C16 C15 C20 121.0(4)
O3 C15 C20 117.3(4)
C15 C16 C17 118.5(4)
C15 C16 C14 122.8(4)
C17 C16 C14 118.5(4)
C18 C17 C16 121.9(4)
C19 C18 C17 117.4(4)
C19 C18 C31 119.8(4)
C17 C18 C31 122.8(4)
C18 C19 C20 122.6(4)
C15 C20 C19 117.7(4)
C15 C20 C21 122.3(4)
C19 C20 C21 119.9(4)
C20 C21 C23 110.0(3)
C27 C22 O4 117.7(3)
C27 C22 C23 122.2(3)
O4 C22 C23 120.0(3)
C24 C23 C22 116.7(3)
C24 C23 C21 118.8(3)
C22 C23 C21 124.4(3)
C25 C24 C23 123.0(4)
C26 C25 C24 117.4(3)
C26 C25 C32 123.1(3)
C24 C25 C32 119.5(3)
C25 C26 C27 122.8(3)
C22 C27 C26 117.8(3)
C22 C27 C28 122.2(3)
C26 C27 C28 119.9(3)
C27 C28 C2 110.9(3)
C34 C29 C33 107.9(5)
C34 C29 C35 107.7(5)
C33 C29 C35 107.0(5)
C34 C29 C4 109.8(4)
C33 C29 C4 110.4(4)
C35 C29 C4 113.8(4)
C37 C30 C38 105.8(6)
C37 C30 C36 109.0(6)
C38 C30 C36 104.9(6)
C37 C30 C11 111.6(4)
C38 C30 C11 112.1(4)
C36 C30 C11 113.0(4)
C40 C31 C39 108.9(4)
C40 C31 C41 108.2(4)
C39 C31 C41 108.6(4)
C40 C31 C18 112.5(4)
C39 C31 C18 108.7(4)
C41 C31 C18 109.8(3)
C42 C32 C43 109.7(4)
C42 C32 C44 108.4(4)
C43 C32 C44 107.8(4)
C42 C32 C25 109.2(4)
C43 C32 C25 109.6(4)
C44 C32 C25 112.0(3)
O1 C45 P1 112.4(3)
O2 C46 P2 107.9(3)
O3 C47 P3 114.1(3)
O4 C48 P4 114.6(2)
N1 C57 C58 178.1(7)
N2 C59 C60 178.6(9)

loop_
_geom_bond_atom_site_label_1
_geom_bond_atom_site_label_2
_geom_bond_distance
P1 O5 1.489(3)
P1 C50 1.782(4)
P1 C49 1.787(5)
P1 C45 1.817(4)
P2 O6 1.489(3)
P2 C52 1.770(5)
P2 C51 1.780(4)
P2 C46 1.813(5)
P3 O7 1.488(3)
P3 C54 1.775(5)
P3 C47 1.802(5)
P3 C53 1.803(4)
P4 O8 1.482(3)
P4 C55 1.780(4)
P4 C56 1.807(4)
P4 C48 1.818(4)
O1 C1 1.406(4)
O1 C45 1.443(4)
O2 C8 1.394(5)
O2 C46 1.441(4)
O3 C15 1.401(4)
O3 C47 1.454(4)
O4 C22 1.403(4)
O4 C48 1.435(5)
C1 C2 1.390(6)
C1 C6 1.395(6)
C2 C3 1.405(5)
C2 C28 1.522(6)
C3 C4 1.392(6)
C4 C5 1.397(6)
C4 C29 1.525(5)
C5 C6 1.408(5)
C6 C7 1.510(6)
C7 C9 1.533(5)
C8 C9 1.399(6)
C8 C13 1.399(5)
C9 C10 1.386(6)
C10 C11 1.395(5)
C11 C12 1.395(6)
C11 C30 1.516(6)
C12 C13 1.395(6)
C13 C14 1.519(5)
C14 C16 1.537(6)
C15 C16 1.379(6)
C15 C20 1.403(6)
C16 C17 1.404(5)
C17 C18 1.400(6)
C18 C19 1.376(6)
C18 C31 1.543(5)
C19 C20 1.407(5)
C20 C21 1.521(6)
C21 C23 1.524(5)
C22 C27 1.388(5)
C22 C23 1.410(5)
C23 C24 1.399(5)
C24 C25 1.396(5)
C25 C26 1.380(5)
C25 C32 1.540(5)
C26 C27 1.400(5)
C27 C28 1.522(5)
C29 C34 1.491(7)
C29 C33 1.498(7)
C29 C35 1.513(8)
C30 C37 1.443(9)
C30 C38 1.450(7)
C30 C36 1.456(7)
C31 C40 1.525(7)
C31 C39 1.526(6)
C31 C41 1.533(6)
C32 C42 1.528(7)
C32 C43 1.532(6)
C32 C44 1.536(5)
N1 C57 1.204(7)
C57 C58 1.480(8)
N2 C59 1.104(7)
C59 C60 1.431(7)
